data_1554713
loop_
_publ_author_name
'Bar\/l\'og, Maciej'
'Kulai, Ihor'
'Ji, Xiaozhou'
'Bhuvanesh, Nattamai'
'Dey, Somnath'
'Sliwinski, Eric Pierre'
'Bazzi, Hassan S.'
'Fang, Lei'
'Al-Hashimi, Mohammed'

_publ_section_title
;
 Synthesis, characterization and crystal structures of novel fluorinated
 di(thiazolyl)benzene derivatives
;
_journal_issue 6
_journal_name_full 'Organic Chemistry Frontiers'
_journal_page_first 780
_journal_paper_doi 10.1039/C9QO00044E
_journal_volume 6
_journal_year 2019
_chemical_formula_moiety 'C14 H6 F4 S2'
_chemical_formula_sum 'C14 H6 F4 S2'
_chemical_formula_weight 314.31
_space_group_crystal_system monoclinic
_space_group_IT_number 14
_space_group_name_Hall '-P 2yn'
_space_group_name_H-M_alt 'P 1 21/n 1'
_atom_sites_solution_hydrogens geom
_audit_creation_date 2017-06-14
_audit_creation_method
;
Olex2 1.2-beta
(compiled 2017.03.28 svn.r3405 for OlexSys, GUI svn.r5335)
;
_audit_update_record
;
2018-07-19 deposited with the CCDC.
2019-01-30 downloaded from the CCDC.
;
_cell_angle_alpha 90
_cell_angle_beta 90.341(2)
_cell_angle_gamma 90
_cell_formula_units_Z 2
_cell_length_a 6.2999(3)
_cell_length_b 5.0655(3)
_cell_length_c 18.6515(11)
_cell_measurement_reflns_used 4287
_cell_measurement_temperature 100.0
_cell_measurement_theta_max 70.096
_cell_measurement_theta_min 4.742
_cell_volume 595.20(6)
_computing_cell_refinement 'SAINT v8.37A (Bruker, 2015)'
_computing_data_reduction 'SAINT v8.37A (Bruker, 2015)'
_computing_molecular_graphics 'Olex2 (Dolomanov et al., 2009)'
_computing_publication_material 'Olex2 (Dolomanov et al., 2009)'
_computing_structure_refinement 'ShelXL (Sheldrick, 2015)'
_diffrn_ambient_temperature 100.0
_diffrn_measured_fraction_theta_full 0.989
_diffrn_measured_fraction_theta_max 0.983
_diffrn_measurement_device_type 'Bruker APEX-II CCD'
_diffrn_measurement_method '\f and \w scans'
_diffrn_radiation_type CuK\a
_diffrn_radiation_wavelength 1.54178
_diffrn_reflns_av_R_equivalents 0.0724
_diffrn_reflns_av_unetI/netI 0.0306
_diffrn_reflns_Laue_measured_fraction_full 0.989
_diffrn_reflns_Laue_measured_fraction_max 0.983
_diffrn_reflns_limit_h_max 7
_diffrn_reflns_limit_h_min -7
_diffrn_reflns_limit_k_max 6
_diffrn_reflns_limit_k_min 0
_diffrn_reflns_limit_l_max 22
_diffrn_reflns_limit_l_min 0
_diffrn_reflns_number 1110
_diffrn_reflns_point_group_measured_fraction_full 0.989
_diffrn_reflns_point_group_measured_fraction_max 0.983
_diffrn_reflns_theta_full 67.679
_diffrn_reflns_theta_max 70.090
_diffrn_reflns_theta_min 4.742
_diffrn_standards_number 0
_exptl_absorpt_coefficient_mu 4.434
_exptl_absorpt_correction_T_max 0.753
_exptl_absorpt_correction_T_min 0.389
_exptl_absorpt_correction_type multi-scan
_exptl_absorpt_process_details
;
 TWINABS-2012/1 (Bruker,2012) was used for absorption correction.
 
For component 1:
 wR2(int) was 0.1131 before and 0.0572 after correction.
 The Ratio of minimum to maximum transmission is 0.52.
 The \l/2 correction factor is Not present
 
For component 2:
 wR2(int) was 0.1755 before and 0.1014 after correction.
 The Ratio of minimum to maximum transmission not present.
 The \l/2 correction factor is Not present

Final HKLF 4 output contains 11761 reflections, Rint = 0.0724
 (9057 with I > 3sig(I), Rint = 0.0710)
;
_exptl_crystal_colour colourless
_exptl_crystal_colour_primary colourless
_exptl_crystal_density_diffrn 1.754
_exptl_crystal_description needle
_exptl_crystal_F_000 316
_exptl_crystal_size_max 0.244
_exptl_crystal_size_mid 0.053
_exptl_crystal_size_min 0.021
_refine_diff_density_max 0.325
_refine_diff_density_min -0.332
_refine_diff_density_rms 0.082
_refine_ls_extinction_method none
_refine_ls_goodness_of_fit_ref 1.147
_refine_ls_hydrogen_treatment constr
_refine_ls_matrix_type full
_refine_ls_number_parameters 91
_refine_ls_number_reflns 1110
_refine_ls_number_restraints 0
_refine_ls_restrained_S_all 1.147
_refine_ls_R_factor_all 0.0472
_refine_ls_R_factor_gt 0.0429
_refine_ls_shift/su_max 0.000
_refine_ls_shift/su_mean 0.000
_refine_ls_structure_factor_coef Fsqd
_refine_ls_weighting_details 'w=1/[\s^2^(Fo^2^)+(0.0347P)^2^+1.3912P] where P=(Fo^2^+2Fc^2^)/3'
_refine_ls_weighting_scheme calc
_refine_ls_wR_factor_gt 0.1048
_refine_ls_wR_factor_ref 0.1070
_reflns_Friedel_coverage 0.000
_reflns_number_gt 1019
_reflns_number_total 1110
_reflns_threshold_expression 'I > 2\s(I)'
_cod_data_source_file c9qo00044e2.cif
_cod_data_source_block f4p
_cod_database_code 1554713
_shelx_shelxl_version_number 2014/7
_shelx_space_group_comment
;
The symmetry employed for this shelxl refinement is uniquely defined
by the following loop, which should always be used as a source of
symmetry information in preference to the above space-group names.
They are only intended as comments.
;
_shelx_estimated_absorpt_t_max 0.913
_shelx_estimated_absorpt_t_min 0.411
_olex2_refinement_description
;
1. Fixed Uiso
 At 1.2 times of:
  All C(H) groups
2.a Aromatic/amide H refined with riding coordinates:
 C1(H1), C2(H2), C3(H3)
;
_olex2_submission_special_instructions 'No special instructions were received'

loop_
_space_group_symop_operation_xyz
'x, y, z'
'-x+1/2, y+1/2, -z+1/2'
'-x, -y, -z'
'x-1/2, -y-1/2, z-1/2'

loop_
_atom_site_label
_atom_site_type_symbol
_atom_site_fract_x
_atom_site_fract_y
_atom_site_fract_z
_atom_site_U_iso_or_equiv
_atom_site_adp_type
_atom_site_occupancy
_atom_site_site_symmetry_order
_atom_site_calc_flag
_atom_site_refinement_flags_posn
S1 S 0.38499(11) 1.00713(15) 0.33096(4) 0.0210(2) Uani 1 1 d .
F1 F 0.1976(2) 0.5928(3) 0.39976(8) 0.0201(4) Uani 1 1 d .
F2 F 0.1305(2) 0.2316(4) 0.49483(9) 0.0227(4) Uani 1 1 d .
C1 C 0.5479(5) 1.2385(6) 0.29432(15) 0.0229(7) Uani 1 1 d .
H1 H 0.5074 1.3529 0.2563 0.028 Uiso 1 1 calc R
C2 C 0.7415(5) 1.2400(6) 0.32587(15) 0.0217(6) Uani 1 1 d .
H2 H 0.8524 1.3559 0.3120 0.026 Uiso 1 1 calc R
C3 C 0.7632(4) 1.0528(5) 0.38142(14) 0.0146(5) Uani 1 1 d .
H3 H 0.8896 1.0288 0.4087 0.018 Uiso 1 1 calc R
C4 C 0.5780(4) 0.9070(6) 0.39186(14) 0.0160(6) Uani 1 1 d .
C5 C 0.5380(4) 0.7028(6) 0.44588(14) 0.0153(6) Uani 1 1 d .
C6 C 0.3528(4) 0.5534(6) 0.44899(14) 0.0157(6) Uani 1 1 d .
C7 C 0.3165(4) 0.3618(6) 0.50015(14) 0.0157(6) Uani 1 1 d .

loop_
_atom_site_aniso_label
_atom_site_aniso_U_11
_atom_site_aniso_U_22
_atom_site_aniso_U_33
_atom_site_aniso_U_23
_atom_site_aniso_U_13
_atom_site_aniso_U_12
S1 0.0203(4) 0.0239(4) 0.0189(4) 0.0034(3) -0.0029(3) -0.0004(3)
F1 0.0155(8) 0.0262(10) 0.0186(8) 0.0047(7) -0.0068(6) -0.0025(7)
F2 0.0153(8) 0.0292(10) 0.0235(9) 0.0052(8) -0.0046(6) -0.0087(7)
C1 0.0311(16) 0.0224(16) 0.0154(14) 0.0029(12) 0.0025(11) 0.0049(12)
C2 0.0270(15) 0.0177(15) 0.0206(14) 0.0006(12) 0.0049(11) -0.0022(12)
C3 0.0176(13) 0.0149(13) 0.0114(12) 0.0004(10) -0.0004(10) -0.0006(10)
C4 0.0176(13) 0.0171(15) 0.0132(13) -0.0018(11) -0.0012(10) 0.0024(11)
C5 0.0157(13) 0.0177(14) 0.0126(12) -0.0033(10) 0.0027(10) 0.0009(10)
C6 0.0139(12) 0.0196(14) 0.0134(12) -0.0035(11) -0.0044(10) 0.0023(11)
C7 0.0127(12) 0.0173(14) 0.0172(14) -0.0032(11) 0.0004(10) -0.0035(10)

loop_
_atom_type_symbol
_atom_type_description
_atom_type_scat_dispersion_real
_atom_type_scat_dispersion_imag
_atom_type_scat_source
C C 0.0181 0.0091 'International Tables Vol C Tables 4.2.6.8 and 6.1.1.4'
H H 0.0000 0.0000 'International Tables Vol C Tables 4.2.6.8 and 6.1.1.4'
F F 0.0727 0.0534 'International Tables Vol C Tables 4.2.6.8 and 6.1.1.4'
S S 0.3331 0.5567 'International Tables Vol C Tables 4.2.6.8 and 6.1.1.4'

loop_
_geom_angle_atom_site_label_1
_geom_angle_atom_site_label_2
_geom_angle_atom_site_label_3
_geom_angle
_geom_angle_site_symmetry_1
_geom_angle_site_symmetry_3
C1 S1 C4 92.42(14) . .
S1 C1 H1 124.0 . .
C2 C1 S1 111.9(2) . .
C2 C1 H1 124.0 . .
C1 C2 H2 123.2 . .
C1 C2 C3 113.6(3) . .
C3 C2 H2 123.2 . .
C2 C3 H3 123.8 . .
C4 C3 C2 112.4(2) . .
C4 C3 H3 123.8 . .
C3 C4 S1 109.7(2) . .
C3 C4 C5 128.0(2) . .
C5 C4 S1 122.2(2) . .
C6 C5 C4 124.0(3) . .
C6 C5 C7 112.9(3) . 3_666
C7 C5 C4 123.1(2) 3_666 .
F1 C6 C5 119.6(3) . .
F1 C6 C7 116.8(2) . .
C7 C6 C5 123.6(3) . .
F2 C7 C5 120.3(3) . 3_666
F2 C7 C6 116.2(2) . .
C6 C7 C5 123.5(2) . 3_666

loop_
_geom_bond_atom_site_label_1
_geom_bond_atom_site_label_2
_geom_bond_distance
_geom_bond_site_symmetry_2
S1 C1 1.704(3) .
S1 C4 1.735(3) .
F1 C6 1.352(3) .
F2 C7 1.348(3) .
C1 H1 0.9500 .
C1 C2 1.351(4) .
C2 H2 0.9500 .
C2 C3 1.410(4) .
C3 H3 0.9500 .
C3 C4 1.396(4) .
C4 C5 1.467(4) .
C5 C6 1.392(4) .
C5 C7 1.396(4) 3_666
C6 C7 1.381(4) .
C7 C5 1.396(4) 3_666

loop_
_geom_torsion_atom_site_label_1
_geom_torsion_atom_site_label_2
_geom_torsion_atom_site_label_3
_geom_torsion_atom_site_label_4
_geom_torsion
_geom_torsion_site_symmetry_1
_geom_torsion_site_symmetry_4
S1 C1 C2 C3 -0.3(3) . .
S1 C4 C5 C6 6.7(4) . .
S1 C4 C5 C7 -173.3(2) . 3_666
F1 C6 C7 F2 0.9(4) . .
F1 C6 C7 C5 179.6(2) . 3_666
C1 S1 C4 C3 -0.8(2) . .
C1 S1 C4 C5 177.8(2) . .
C1 C2 C3 C4 -0.3(4) . .
C2 C3 C4 S1 0.7(3) . .
C2 C3 C4 C5 -177.7(3) . .
C3 C4 C5 C6 -175.1(3) . .
C3 C4 C5 C7 4.9(4) . 3_666
C4 S1 C1 C2 0.6(2) . .
C4 C5 C6 F1 0.4(4) . .
C4 C5 C6 C7 -179.9(3) . .
C5 C6 C7 F2 -178.8(2) . .
C5 C6 C7 C5 -0.2(5) . 3_666
C7 C5 C6 F1 -179.6(2) 3_666 .
C7 C5 C6 C7 0.1(4) 3_666 .
